data_4034429
loop_
_publ_author_name
'Chen, Shuqi'
'Yao, Yongqi'
'Yang, Wen'
'Lin, Qifu'
'Wang, Lin'
'Li, Huanyong'
'Chen, Donghan'
'Tan, Yun'
'Yang, Dingqiao'

_publ_section_title
;
 Three-Component Cycloaddition To Synthesize Aziridines and
 1,2,3-Triazolines.
;
_journal_issue 18
_journal_name_full 'The Journal of organic chemistry'
_journal_page_first 11863
_journal_page_last 11872
_journal_paper_doi 10.1021/acs.joc.9b01713
_journal_volume 84
_journal_year 2019
_chemical_formula_moiety 'C19 H19 N O6 S'
_chemical_formula_sum 'C19 H19 N O6 S'
_chemical_formula_weight 389.43
_space_group_crystal_system triclinic
_space_group_IT_number 2
_space_group_name_Hall '-P 1'
_space_group_name_H-M_alt 'P -1'
_symmetry_Int_Tables_number 2
_atom_sites_solution_primary dual
_audit_creation_date 2019-05-08
_audit_creation_method
;
Olex2 1.2
(compiled 2018.05.29 svn.r3508 for OlexSys, GUI svn.r5506)
;
_cell_angle_alpha 67.889(8)
_cell_angle_beta 81.813(8)
_cell_angle_gamma 89.110(8)
_cell_formula_units_Z 2
_cell_length_a 9.2602(9)
_cell_length_b 9.6004(9)
_cell_length_c 11.0248(8)
_cell_measurement_reflns_used 1651
_cell_measurement_temperature 293
_cell_measurement_theta_max 26.2640
_cell_measurement_theta_min 3.5710
_cell_volume 898.01(15)
_computing_cell_refinement
;
CrysAlisPro, Agilent Technologies,
Version 1.171.37.35 (release 13-08-2014 CrysAlis171 .NET)
(compiled Aug 13 2014,18:06:01)
;
_computing_data_collection
;
CrysAlisPro, Agilent Technologies,
Version 1.171.37.35 (release 13-08-2014 CrysAlis171 .NET)
(compiled Aug 13 2014,18:06:01)
;
_computing_data_reduction
;
CrysAlisPro, Agilent Technologies,
Version 1.171.37.35 (release 13-08-2014 CrysAlis171 .NET)
(compiled Aug 13 2014,18:06:01)
;
_computing_molecular_graphics 'Olex2 (Dolomanov et al., 2009)'
_computing_publication_material 'Olex2 (Dolomanov et al., 2009)'
_computing_structure_refinement 'olex2.refine (Bourhis et al., 2015)'
_computing_structure_solution 'ShelXT (Sheldrick, 2015)'
_diffrn_ambient_temperature 293
_diffrn_detector 'CCD plate'
_diffrn_detector_area_resol_mean 16.0288
_diffrn_detector_type Sapphire3
_diffrn_measured_fraction_theta_full 0.9611
_diffrn_measured_fraction_theta_max 0.8110
_diffrn_measurement_details
;
#__ type_ start__ end____ width___ exp.time_
  1 omega  -25.00   31.00   1.0000    4.5000
omega____ theta____ kappa____ phi______ frames
    -       12.6335   91.0000   97.0000 56

#__ type_ start__ end____ width___ exp.time_
  2 omega  -54.00   58.00   1.0000    4.5000
omega____ theta____ kappa____ phi______ frames
    -      -14.5085   19.0000  150.0000 112

#__ type_ start__ end____ width___ exp.time_
  3 omega    1.00   51.00   1.0000    4.5000
omega____ theta____ kappa____ phi______ frames
    -       12.6335  -99.0000  -90.0000 50

#__ type_ start__ end____ width___ exp.time_
  4 omega  -86.00  -36.00   1.0000    4.5000
omega____ theta____ kappa____ phi______ frames
    -      -14.5085 -178.0000   90.0000 50

#__ type_ start__ end____ width___ exp.time_
  5 omega  -83.00   -5.00   1.0000    4.5000
omega____ theta____ kappa____ phi______ frames
    -      -14.5085  -57.0000  -30.0000 78
;
_diffrn_measurement_device 'four-circle diffractometer'
_diffrn_measurement_device_type 'Xcalibur, Sapphire3, Gemini ultra'
_diffrn_measurement_method '\w scans'
_diffrn_orient_matrix_UB_11 0.0175874000
_diffrn_orient_matrix_UB_12 -0.0330974000
_diffrn_orient_matrix_UB_13 -0.0476470000
_diffrn_orient_matrix_UB_21 0.0394063000
_diffrn_orient_matrix_UB_22 0.0670087000
_diffrn_orient_matrix_UB_23 -0.0437171000
_diffrn_orient_matrix_UB_31 0.0643163000
_diffrn_orient_matrix_UB_32 -0.0280165000
_diffrn_orient_matrix_UB_33 0.0273515000
_diffrn_radiation_monochromator graphite
_diffrn_radiation_probe x-ray
_diffrn_radiation_type 'Mo K\a'
_diffrn_radiation_wavelength 0.71073
_diffrn_reflns_av_R_equivalents 0.0203
_diffrn_reflns_av_unetI/netI 0.0411
_diffrn_reflns_limit_h_max 11
_diffrn_reflns_limit_h_min -11
_diffrn_reflns_limit_k_max 11
_diffrn_reflns_limit_k_min -10
_diffrn_reflns_limit_l_max 13
_diffrn_reflns_limit_l_min -11
_diffrn_reflns_number 5594
_diffrn_reflns_theta_full 25.0000
_diffrn_reflns_theta_max 27.21
_diffrn_reflns_theta_min 3.22
_diffrn_source 'Enhance (Mo) X-ray Source'
_exptl_absorpt_coefficient_mu 0.218
_exptl_absorpt_correction_T_max 1.00000
_exptl_absorpt_correction_T_min 0.72933
_exptl_absorpt_correction_type multi-scan
_exptl_absorpt_process_details
;
CrysAlisPro, Agilent Technologies,
Version 1.171.37.35 (release 13-08-2014 CrysAlis171 .NET)
(compiled Aug 13 2014,18:06:01)
Empirical absorption correction using spherical harmonics,
 implemented in SCALE3 ABSPACK scaling algorithm.
;
_exptl_crystal_colour 'clear light colourless'
_exptl_crystal_colour_lustre clear
_exptl_crystal_colour_modifier light
_exptl_crystal_colour_primary colourless
_exptl_crystal_density_diffrn 1.4401
_exptl_crystal_description block
_exptl_crystal_F_000 408.4818
_exptl_crystal_size_max 0.26
_exptl_crystal_size_mid 0.25
_exptl_crystal_size_min 0.17
_refine_diff_density_max 0.6689
_refine_diff_density_min -0.4297
_refine_diff_density_rms 0.0657
_refine_ls_d_res_high 0.7771
_refine_ls_d_res_low 6.3361
_refine_ls_goodness_of_fit_ref 1.0707
_refine_ls_hydrogen_treatment constr
_refine_ls_matrix_type full
_refine_ls_number_constraints 32
_refine_ls_number_parameters 247
_refine_ls_number_reflns 3245
_refine_ls_number_restraints 0
_refine_ls_restrained_S_all 1.0707
_refine_ls_R_factor_all 0.0739
_refine_ls_R_factor_gt 0.0519
_refine_ls_shift/su_max 0.0006
_refine_ls_shift/su_mean 0.0001
_refine_ls_structure_factor_coef Fsqd
_refine_ls_weighting_details 'w=1/[\s^2^(Fo^2^)+(0.0509P)^2^+0.5158P] where P=(Fo^2^+2Fc^2^)/3'
_refine_ls_weighting_scheme calc
_refine_ls_wR_factor_gt 0.1177
_refine_ls_wR_factor_ref 0.1378
_reflns_Friedel_coverage 0.0
_reflns_limit_h_max 11
_reflns_limit_h_min -11
_reflns_limit_k_max 11
_reflns_limit_k_min -11
_reflns_limit_l_max 13
_reflns_limit_l_min 0
_reflns_number_gt 2407
_reflns_number_total 3245
_reflns_threshold_expression I>=2u(I)
_cod_data_source_file jo9b01713_si_001.cif
_cod_data_source_block wl-0508
_cod_database_code 4034429
_reflns_odcompleteness_completeness 99.57
_reflns_odcompleteness_iscentric 1
_reflns_odcompleteness_theta 23.77
_olex2_refinement_description
;
1. Fixed Uiso
 At 1.2 times of:
  All C(H) groups
 At 1.5 times of:
  All C(H,H,H) groups
2.a Ternary CH refined with riding coordinates:
 C11(H11), C10(H10), C12(H12), C9(H9)
2.b Aromatic/amide H refined with riding coordinates:
 C18(H18), C19(H19), C15(H15), C14(H14), C4(H4), C3(H3)
2.c Idealised Me refined as rotating group:
 C17(H17a,H17b,H17c), C6(H6a,H6b,H6c), C1(H1a,H1b,H1c)
;
_olex2_submission_special_instructions 'No special instructions were received'

loop_
_space_group_symop_id
_space_group_symop_operation_xyz
1 x,y,z
2 -x,-y,-z

loop_
_atom_site_label
_atom_site_type_symbol
_atom_site_fract_x
_atom_site_fract_y
_atom_site_fract_z
_atom_site_U_iso_or_equiv
_atom_site_adp_type
_atom_site_occupancy
_atom_site_refinement_flags_posn
S001 S 0.80192(8) 0.42833(8) 0.74303(7) 0.0459(2) Uani 1.000000 .
O3 O 0.5288(2) 0.6933(2) 0.48229(18) 0.0472(5) Uani 1.000000 .
O4 O 0.9528(2) 0.4679(2) 0.6884(2) 0.0586(6) Uani 1.000000 .
O6 O 0.6782(2) -0.1813(2) 0.7750(2) 0.0589(6) Uani 1.000000 .
O5 O 0.7512(3) 0.4370(2) 0.86804(19) 0.0596(6) Uani 1.000000 .
N1 N 0.6904(2) 0.5315(2) 0.6404(2) 0.0420(6) Uani 1.000000 .
O2 O 0.7496(3) 0.6960(4) 0.1178(3) 0.1016(11) Uani 1.000000 .
O1 O 0.7507(4) 1.1153(3) 0.3601(3) 0.0938(9) Uani 1.000000 .
C11 C 0.7497(3) 0.5786(3) 0.4973(3) 0.0408(6) Uani 1.000000 .
H11 H 0.8417(3) 0.5409(3) 0.4681(3) 0.0489(8) Uiso 1.000000 R
C16 C 0.6976(3) -0.0390(3) 0.7691(3) 0.0453(7) Uani 1.000000 .
C13 C 0.7617(3) 0.2485(3) 0.7495(3) 0.0419(7) Uani 1.000000 .
C7 C 0.7002(3) 0.7750(3) 0.2988(3) 0.0454(7) Uani 1.000000 .
C18 C 0.5978(3) 0.0331(3) 0.8279(3) 0.0461(7) Uani 1.000000 .
H18 H 0.5091(3) -0.0153(3) 0.8743(3) 0.0553(8) Uiso 1.000000 R
C10 C 0.6318(3) 0.6321(3) 0.4071(3) 0.0435(7) Uani 1.000000 .
H10 H 0.5924(3) 0.5576(3) 0.3780(3) 0.0522(8) Uiso 1.000000 R
C12 C 0.7475(3) 0.6892(3) 0.5594(3) 0.0418(7) Uani 1.000000 .
H12 H 0.8380(3) 0.7282(3) 0.5738(3) 0.0501(8) Uiso 1.000000 R
C19 C 0.6300(3) 0.1769(3) 0.8176(3) 0.0460(7) Uani 1.000000 .
H19 H 0.5626(3) 0.2260(3) 0.8567(3) 0.0552(8) Uiso 1.000000 R
C9 C 0.6287(3) 0.7946(3) 0.4996(3) 0.0466(7) Uani 1.000000 .
H9 H 0.5869(3) 0.8561(3) 0.5484(3) 0.0559(8) Uiso 1.000000 R
C8 C 0.6991(3) 0.8796(3) 0.3578(3) 0.0480(7) Uani 1.000000 .
C15 C 0.8300(4) 0.0342(4) 0.7004(3) 0.0612(9) Uani 1.000000 .
H15 H 0.8974(4) -0.0143(4) 0.6606(3) 0.0734(10) Uiso 1.000000 R
C14 C 0.8619(4) 0.1767(4) 0.6908(3) 0.0577(8) Uani 1.000000 .
H14 H 0.9508(4) 0.2251(4) 0.6449(3) 0.0693(10) Uiso 1.000000 R
C5 C 0.7590(3) 0.8103(4) 0.1685(3) 0.0612(9) Uani 1.000000 .
C2 C 0.7568(4) 1.0237(4) 0.2902(4) 0.0644(10) Uani 1.000000 .
C17 C 0.5514(4) -0.2668(4) 0.8526(4) 0.0653(9) Uani 1.000000 .
H17a H 0.4663(4) -0.2160(14) 0.8204(15) 0.0979(14) Uiso 1.000000 GR
H17b H 0.5520(13) -0.3642(10) 0.8468(19) 0.0979(14) Uiso 1.000000 GR
H17c H 0.5496(14) -0.278(2) 0.9431(5) 0.0979(14) Uiso 1.000000 GR
C4 C 0.8138(4) 0.9560(5) 0.0986(3) 0.0771(12) Uani 1.000000 .
H4 H 0.8517(4) 0.9846(5) 0.0096(3) 0.0925(15) Uiso 1.000000 R
C3 C 0.8140(4) 1.0608(5) 0.1569(4) 0.0796(13) Uani 1.000000 .
H3 H 0.8529(4) 1.1575(5) 0.1067(4) 0.0956(15) Uiso 1.000000 R
C6 C 0.8630(5) 0.6784(6) 0.0333(4) 0.1001(15) Uani 1.000000 .
H6a H 0.882(2) 0.7699(12) -0.0434(15) 0.150(2) Uiso 1.000000 GR
H6b H 0.9482(10) 0.655(4) 0.0765(12) 0.150(2) Uiso 1.000000 GR
H6c H 0.8392(15) 0.598(2) 0.007(3) 0.150(2) Uiso 1.000000 GR
C1 C 0.8137(6) 1.2633(5) 0.2969(6) 0.127(2) Uani 1.000000 .
H1a H 0.764(3) 1.3188(16) 0.224(3) 0.191(3) Uiso 1.000000 GR
H1b H 0.804(4) 1.3124(17) 0.3589(14) 0.191(3) Uiso 1.000000 GR
H1c H 0.9152(13) 1.2588(5) 0.266(4) 0.191(3) Uiso 1.000000 GR

loop_
_atom_site_aniso_label
_atom_site_aniso_U_11
_atom_site_aniso_U_22
_atom_site_aniso_U_33
_atom_site_aniso_U_12
_atom_site_aniso_U_13
_atom_site_aniso_U_23
S001 0.0508(5) 0.0453(4) 0.0441(4) 0.0073(3) -0.0168(3) -0.0166(3)
O3 0.0436(11) 0.0491(11) 0.0465(11) 0.0024(9) -0.0081(9) -0.0150(9)
O4 0.0446(12) 0.0599(13) 0.0709(14) 0.0007(10) -0.0187(10) -0.0208(11)
O6 0.0693(15) 0.0514(13) 0.0644(14) 0.0044(11) -0.0049(11) -0.0331(11)
O5 0.0862(16) 0.0559(13) 0.0448(12) 0.0125(12) -0.0209(11) -0.0245(10)
N1 0.0479(14) 0.0389(12) 0.0393(12) 0.0046(11) -0.0098(10) -0.0137(10)
O2 0.0676(17) 0.195(3) 0.0683(17) -0.023(2) 0.0045(14) -0.084(2)
O1 0.134(3) 0.0413(13) 0.103(2) -0.0131(15) -0.0368(19) -0.0162(14)
C11 0.0434(16) 0.0433(15) 0.0374(14) 0.0012(13) -0.0067(12) -0.0169(12)
C16 0.0541(18) 0.0476(16) 0.0394(15) 0.0097(14) -0.0139(13) -0.0200(13)
C13 0.0426(16) 0.0457(16) 0.0377(15) 0.0101(13) -0.0118(12) -0.0144(12)
C7 0.0409(16) 0.0542(17) 0.0385(15) -0.0012(13) -0.0117(12) -0.0124(13)
C18 0.0451(17) 0.0476(17) 0.0475(16) 0.0065(14) -0.0074(13) -0.0201(14)
C10 0.0456(16) 0.0483(16) 0.0403(15) -0.0016(13) -0.0089(13) -0.0200(13)
C12 0.0468(16) 0.0385(14) 0.0395(15) -0.0007(13) -0.0084(12) -0.0133(12)
C19 0.0469(17) 0.0504(17) 0.0461(16) 0.0153(14) -0.0074(13) -0.0245(14)
C9 0.0567(18) 0.0407(15) 0.0460(16) 0.0062(14) -0.0134(14) -0.0185(13)
C8 0.0500(17) 0.0456(16) 0.0456(16) 0.0028(14) -0.0181(14) -0.0103(13)
C15 0.058(2) 0.061(2) 0.069(2) 0.0099(17) 0.0083(16) -0.0369(17)
C14 0.0499(18) 0.0564(19) 0.065(2) 0.0025(16) 0.0075(15) -0.0266(16)
C5 0.0404(17) 0.096(3) 0.0439(18) -0.0074(18) -0.0105(14) -0.0203(18)
C2 0.067(2) 0.0467(18) 0.070(2) -0.0060(17) -0.0290(19) -0.0050(17)
C17 0.068(2) 0.0522(19) 0.080(2) 0.0031(18) -0.0101(19) -0.0306(18)
C4 0.054(2) 0.116(3) 0.0422(19) -0.019(2) -0.0089(16) -0.007(2)
C3 0.056(2) 0.080(3) 0.066(2) -0.025(2) -0.0182(19) 0.018(2)
C6 0.090(3) 0.130(4) 0.080(3) 0.020(3) -0.022(2) -0.036(3)
C1 0.145(5) 0.051(2) 0.178(5) -0.022(3) -0.062(4) -0.020(3)

loop_
_atom_type_symbol
_atom_type_scat_dispersion_real
_atom_type_scat_dispersion_imag
_atom_type_scat_Cromer_Mann_a1
_atom_type_scat_Cromer_Mann_a2
_atom_type_scat_Cromer_Mann_a3
_atom_type_scat_Cromer_Mann_a4
_atom_type_scat_Cromer_Mann_b1
_atom_type_scat_Cromer_Mann_b2
_atom_type_scat_Cromer_Mann_b3
_atom_type_scat_Cromer_Mann_b4
_atom_type_scat_Cromer_Mann_c
_atom_type_scat_source
_atom_type_scat_dispersion_source
H 0.00000 0.00000 0.49300 0.32291 0.14019 0.04081 10.51090 26.12570 3.14236 57.79970 0.0030380000826 'International Tables Volume C Table 6.1.1.4 (pp. 500-502)' 'Henke, Gullikson and Davis, At. Data and Nucl. Data Tables, 1993, 54, 2'
C 0.00347 0.00161 2.31000 1.02000 1.58860 0.86500 20.84390 10.20750 0.56870 51.65120 0.215599998832 'International Tables Volume C Table 6.1.1.4 (pp. 500-502)' 'Henke, Gullikson and Davis, At. Data and Nucl. Data Tables, 1993, 54, 2'
S 0.12424 0.12443 6.90530 5.20340 1.43790 1.58630 1.46790 22.21510 0.25360 56.17200 0.866900026798 'International Tables Volume C Table 6.1.1.4 (pp. 500-502)' 'Henke, Gullikson and Davis, At. Data and Nucl. Data Tables, 1993, 54, 2'
O 0.01158 0.00611 3.04850 2.28680 1.54630 0.86700 13.27710 5.70110 0.32390 32.90890 0.250800013542 'International Tables Volume C Table 6.1.1.4 (pp. 500-502)' 'Henke, Gullikson and Davis, At. Data and Nucl. Data Tables, 1993, 54, 2'
N 0.00653 0.00323 12.21260 3.13220 2.01250 1.16630 0.00570 9.89330 28.99750 0.58260 -11.5290002823 'International Tables Volume C Table 6.1.1.4 (pp. 500-502)' 'Henke, Gullikson and Davis, At. Data and Nucl. Data Tables, 1993, 54, 2'

loop_
_geom_angle_atom_site_label_1
_geom_angle_atom_site_label_2
_geom_angle_atom_site_label_3
_geom_angle
O5 S001 O4 118.06(14)
N1 S001 O4 111.87(12)
N1 S001 O5 105.86(12)
C13 S001 O4 108.88(14)
C13 S001 O5 109.50(13)
C13 S001 N1 101.35(12)
C9 O3 C10 97.5(2)
C17 O6 C16 118.7(2)
C11 N1 S001 114.48(18)
C12 N1 S001 114.01(17)
C12 N1 C11 58.69(16)
C6 O2 C5 119.6(3)
C1 O1 C2 119.0(4)
H11 C11 N1 121.29(14)
C10 C11 N1 113.0(2)
C10 C11 H11 121.29(15)
C12 C11 N1 60.93(17)
C12 C11 H11 121.29(16)
C12 C11 C10 102.9(2)
C18 C16 O6 124.6(3)
C15 C16 O6 115.7(3)
C15 C16 C18 119.7(3)
C19 C13 S001 119.2(2)
C14 C13 S001 120.5(2)
C14 C13 C19 120.2(3)
C8 C7 C10 105.2(2)
C5 C7 C10 133.1(3)
C5 C7 C8 121.6(3)
H18 C18 C16 120.16(18)
C19 C18 C16 119.7(3)
C19 C18 H18 120.16(18)
C11 C10 O3 101.7(2)
C7 C10 O3 100.6(2)
C7 C10 C11 103.3(2)
H10 C10 O3 116.29(13)
H10 C10 C11 116.29(15)
H10 C10 C7 116.29(15)
C11 C12 N1 60.39(17)
H12 C12 N1 121.25(13)
H12 C12 C11 121.25(16)
C9 C12 N1 113.1(2)
C9 C12 C11 103.4(2)
C9 C12 H12 121.25(14)
C18 C19 C13 120.3(3)
H19 C19 C13 119.85(17)
H19 C19 C18 119.85(18)
C12 C9 O3 101.8(2)
H9 C9 O3 116.21(15)
H9 C9 C12 116.21(15)
C8 C9 O3 101.1(2)
C8 C9 C12 103.0(2)
C8 C9 H9 116.21(16)
C9 C8 C7 104.4(2)
C2 C8 C7 122.2(3)
C2 C8 C9 133.4(3)
H15 C15 C16 119.75(18)
C14 C15 C16 120.5(3)
C14 C15 H15 119.75(19)
C15 C14 C13 119.7(3)
H14 C14 C13 120.17(18)
H14 C14 C15 120.17(19)
C7 C5 O2 116.6(3)
C4 C5 O2 126.7(3)
C4 C5 C7 116.6(4)
C8 C2 O1 116.5(3)
C3 C2 O1 127.2(3)
C3 C2 C8 116.3(4)
H17a C17 O6 109.5
H17b C17 O6 109.5
H17b C17 H17a 109.5
H17c C17 O6 109.5
H17c C17 H17a 109.5
H17c C17 H17b 109.5
H4 C4 C5 118.9(2)
C3 C4 C5 122.1(3)
C3 C4 H4 118.9(2)
C4 C3 C2 121.1(3)
H3 C3 C2 119.4(2)
H3 C3 C4 119.4(2)
H6a C6 O2 109.5
H6b C6 O2 109.5
H6b C6 H6a 109.5
H6c C6 O2 109.5
H6c C6 H6a 109.5
H6c C6 H6b 109.5
H1a C1 O1 109.5
H1b C1 O1 109.5
H1b C1 H1a 109.5
H1c C1 O1 109.5
H1c C1 H1a 109.5
H1c C1 H1b 109.5

loop_
_geom_bond_atom_site_label_1
_geom_bond_atom_site_label_2
_geom_bond_distance
S001 O4 1.437(2)
S001 O5 1.424(2)
S001 N1 1.669(2)
S001 C13 1.745(3)
O3 C10 1.438(3)
O3 C9 1.434(3)
O6 C16 1.357(3)
O6 C17 1.414(4)
N1 C11 1.490(3)
N1 C12 1.497(3)
O2 C5 1.415(5)
O2 C6 1.354(5)
O1 C2 1.366(4)
O1 C1 1.417(4)
C11 H11 0.9800
C11 C10 1.534(4)
C11 C12 1.464(4)
C16 C18 1.378(4)
C16 C15 1.391(4)
C13 C19 1.379(4)
C13 C14 1.378(4)
C7 C10 1.512(4)
C7 C8 1.386(4)
C7 C5 1.376(4)
C18 H18 0.9300
C18 C19 1.376(4)
C10 H10 0.9800
C12 H12 0.9800
C12 C9 1.529(4)
C19 H19 0.9300
C9 H9 0.9800
C9 C8 1.517(4)
C8 C2 1.374(4)
C15 H15 0.9300
C15 C14 1.366(4)
C14 H14 0.9300
C5 C4 1.381(5)
C2 C3 1.399(5)
C17 H17a 0.9600
C17 H17b 0.9600
C17 H17c 0.9600
C4 H4 0.9300
C4 C3 1.382(6)
C3 H3 0.9300
C6 H6a 0.9600
C6 H6b 0.9600
C6 H6c 0.9600
C1 H1a 0.9600
C1 H1b 0.9600
C1 H1c 0.9600
